data_4323563
loop_
_publ_author_name
'Pingrong Wei'
'David A. Atwood'

_publ_section_title
;
 Bimetallic Borate Derivatives of the Salen Ligands
;
_journal_name_full 'Inorganic Chemistry'
_journal_page_first 4060
_journal_page_last 4065
_journal_paper_doi 10.1021/ic970089i
_journal_volume 36
_journal_year 1997
_chemical_formula_sum 'C82 H124 B6 N6 O18'
_chemical_formula_weight 1546.73
_chemical_name_common Salhen({B(OEt)2}2
_chemical_name_systematic
;
 ?
;
_space_group_IT_number 2
_symmetry_cell_setting triclinic
_symmetry_space_group_name_Hall '-P 1'
_symmetry_space_group_name_H-M 'P -1'
_atom_sites_solution_hydrogens geom
_atom_sites_solution_primary direct
_atom_sites_solution_secondary difmap
_audit_creation_method SHELXL
_cell_angle_alpha 88.285(3)
_cell_angle_beta 82.218(2)
_cell_angle_gamma 76.892(2)
_cell_formula_units_Z 2
_cell_length_a 8.4718(7)
_cell_length_b 18.5982(15)
_cell_length_c 30.832(3)
_cell_measurement_temperature 298(2)
_cell_volume 4687.7(7)
_computing_structure_refinement 'SHELXL-93 (Sheldrick, 1993)'
_computing_structure_solution 'SHELXS-86 (Sheldrick, 1990)'
_diffrn_ambient_temperature 298(2)
_diffrn_measurement_device 'SIEMENS CCD'
_diffrn_radiation_monochromator graphite
_diffrn_radiation_source 'fine-focus sealed tube'
_diffrn_radiation_type MoK\a
_diffrn_radiation_wavelength 0.71073
_diffrn_reflns_av_R_equivalents 0.1182
_diffrn_reflns_av_sigmaI/netI 0.1292
_diffrn_reflns_limit_h_max 8
_diffrn_reflns_limit_h_min -11
_diffrn_reflns_limit_k_max 24
_diffrn_reflns_limit_k_min -23
_diffrn_reflns_limit_l_max 40
_diffrn_reflns_limit_l_min -38
_diffrn_reflns_number 11404
_diffrn_reflns_theta_max 19.00
_diffrn_reflns_theta_min 1.12
_exptl_absorpt_coefficient_mu 0.075
_exptl_crystal_colour colorless
_exptl_crystal_density_diffrn 1.096
_exptl_crystal_description prism
_exptl_crystal_F_000 1664
_exptl_crystal_size_max 0.20
_exptl_crystal_size_mid 0.12
_exptl_crystal_size_min 0.08
_refine_diff_density_max 0.207
_refine_diff_density_min -0.241
_refine_diff_density_rms 0.050
_refine_ls_extinction_method none
_refine_ls_goodness_of_fit_all 0.793
_refine_ls_goodness_of_fit_obs 0.909
_refine_ls_matrix_type full
_refine_ls_number_parameters 1027
_refine_ls_number_reflns 6942
_refine_ls_number_restraints 0
_refine_ls_restrained_S_all 0.793
_refine_ls_restrained_S_obs 0.909
_refine_ls_R_factor_all 0.1964
_refine_ls_R_factor_obs 0.1265
_refine_ls_shift/esd_max -0.095
_refine_ls_shift/esd_mean 0.017
_refine_ls_structure_factor_coef Fsqd
_refine_ls_weighting_details 'w=1/[\s^2^(Fo^2^)+(0.1054P)^2^+84.6958P] where P=(Fo^2^+2Fc^2^)/3'
_refine_ls_weighting_scheme calc
_refine_ls_wR_factor_all 0.3432
_refine_ls_wR_factor_obs 0.2836
_reflns_number_observed 3946
_reflns_number_total 6942
_reflns_observed_criterion >2sigma(I)
_cod_data_source_file ic970089i_6.cif
_cod_data_source_block j
_cod_depositor_comments
;
The following automatic conversions were performed:

'_refine_ls_weighting_scheme' value 'calc
w=1/[\s^2^(Fo^2^)+(0.1054P)^2^+84.6958P] where P=(Fo^2^+2Fc^2^)/3'
was changed to 'calc'. New tag '_refine_ls_weighting_details' was
created. The value of the new tag was set to
'w=1/[\s^2^(Fo^2^)+(0.1054P)^2^+84.6958P] where P=(Fo^2^+2Fc^2^)/3'.

Automatic conversion script
Id: cif_fix_values 3143 2015-03-26 13:38:13Z robertas 
;
_cod_original_cell_volume 4687.8(7)
_cod_database_code 4323563

loop_
_symmetry_equiv_pos_as_xyz
'x, y, z'
'-x, -y, -z'

loop_
_atom_site_aniso_label
_atom_site_aniso_U_11
_atom_site_aniso_U_22
_atom_site_aniso_U_33
_atom_site_aniso_U_23
_atom_site_aniso_U_13
_atom_site_aniso_U_12
B1 0.113(18) 0.060(13) 0.019(10) 0.012(10) 0.016(11) -0.033(14)
B2 0.083(15) 0.043(12) 0.048(13) 0.009(9) -0.021(10) -0.010(12)
B3 0.086(18) 0.095(18) 0.045(14) -0.015(12) 0.022(11) -0.024(14)
B4 0.079(16) 0.053(13) 0.096(17) 0.031(13) -0.025(14) -0.021(13)
B5 0.111(20) 0.060(15) 0.054(14) -0.015(11) -0.003(13) -0.006(14)
B6 0.091(16) 0.053(15) 0.075(15) -0.045(12) 0.012(13) -0.001(14)
N1 0.086(10) 0.094(12) 0.049(9) 0.010(9) 0.005(7) -0.029(9)
N2 0.084(10) 0.066(9) 0.055(9) 0.019(8) -0.002(7) -0.033(8)
N3 0.080(9) 0.039(8) 0.066(10) 0.010(7) -0.020(7) 0.010(7)
N4 0.088(10) 0.070(10) 0.050(8) 0.003(8) -0.041(7) -0.007(8)
N5 0.124(12) 0.059(10) 0.070(10) -0.010(8) -0.023(9) -0.010(9)
N6 0.117(12) 0.053(9) 0.074(10) -0.008(8) 0.027(8) -0.039(8)
O1 0.122(10) 0.074(9) 0.069(8) -0.008(7) 0.041(7) -0.019(7)
O2 0.061(7) 0.070(7) 0.078(8) 0.003(6) -0.016(6) 0.006(6)
O3 0.081(8) 0.075(7) 0.064(7) 0.002(6) -0.013(6) -0.014(7)
O4 0.146(11) 0.081(8) 0.059(7) -0.005(7) -0.003(7) -0.066(8)
O5 0.057(7) 0.072(8) 0.095(8) 0.006(6) -0.023(6) -0.020(6)
O6 0.078(9) 0.069(8) 0.085(8) -0.022(6) 0.000(6) -0.011(7)
O7 0.112(9) 0.089(9) 0.045(7) 0.013(7) -0.005(6) 0.014(8)
O8 0.073(9) 0.067(8) 0.082(8) 0.002(6) 0.006(6) -0.008(6)
O9 0.061(8) 0.073(8) 0.119(10) -0.038(7) -0.013(6) -0.006(6)
O10 0.129(10) 0.060(8) 0.076(8) -0.014(7) -0.051(7) 0.006(7)
O11 0.074(8) 0.077(7) 0.071(7) -0.005(6) -0.007(6) -0.001(7)
O12 0.054(7) 0.065(7) 0.074(7) -0.011(6) 0.001(6) -0.010(6)
O13 0.129(10) 0.088(9) 0.078(9) -0.037(8) -0.036(8) 0.009(8)
O14 0.113(10) 0.065(8) 0.103(9) -0.034(7) 0.021(8) -0.012(7)
O15 0.111(10) 0.070(9) 0.105(10) -0.012(7) -0.010(8) -0.024(7)
O16 0.132(10) 0.079(9) 0.080(8) -0.030(7) 0.036(7) -0.047(8)
O17 0.099(9) 0.060(8) 0.125(10) -0.010(7) -0.033(8) -0.014(7)
O18 0.100(9) 0.091(9) 0.073(8) -0.025(6) -0.012(7) -0.016(8)
C1 0.139(19) 0.184(23) 0.080(14) 0.003(14) -0.029(13) -0.107(19)
C2 0.127(22) 0.353(44) 0.207(30) 0.090(29) -0.100(21) -0.101(26)
C3 0.068(13) 0.110(15) 0.089(14) 0.015(12) -0.005(10) -0.016(12)
C4 0.133(19) 0.174(22) 0.200(25) -0.050(19) -0.119(19) 0.007(16)
C5 0.071(12) 0.125(19) 0.052(12) -0.021(13) 0.023(10) -0.061(13)
C6 0.106(14) 0.088(15) 0.050(11) 0.005(11) 0.006(9) -0.046(13)
C7 0.106(15) 0.060(15) 0.095(17) 0.007(11) -0.020(13) -0.022(12)
C8 0.113(17) 0.077(15) 0.101(17) 0.011(14) -0.030(14) -0.010(12)
C9 0.080(13) 0.088(15) 0.071(13) -0.008(13) -0.013(9) -0.001(12)
C10 0.073(12) 0.046(12) 0.065(13) 0.027(10) -0.008(10) -0.018(10)
C11 0.109(15) 0.089(15) 0.052(12) -0.029(12) 0.009(10) -0.014(12)
C12 0.097(13) 0.064(11) 0.058(12) -0.019(9) 0.014(10) -0.017(9)
C13 0.126(15) 0.052(10) 0.071(12) -0.009(9) 0.000(11) -0.006(10)
C14 0.144(17) 0.065(12) 0.081(13) 0.015(10) -0.007(12) -0.045(11)
C15 0.127(16) 0.084(13) 0.108(17) 0.020(12) -0.011(13) -0.040(12)
C16 0.111(16) 0.090(13) 0.077(12) 0.051(10) -0.006(11) -0.036(11)
C17 0.064(12) 0.067(11) 0.111(14) -0.001(11) 0.002(10) -0.027(9)
C18 0.067(11) 0.084(13) 0.064(12) -0.018(11) -0.012(9) -0.017(10)
C19 0.079(11) 0.050(11) 0.045(12) -0.009(9) 0.021(8) -0.028(8)
C20 0.179(19) 0.061(12) 0.058(12) -0.008(10) -0.004(11) -0.064(12)
C21 0.139(17) 0.079(14) 0.104(17) -0.010(13) -0.017(13) -0.058(12)
C22 0.130(16) 0.066(14) 0.099(18) 0.027(11) 0.005(13) -0.053(12)
C23 0.077(12) 0.078(12) 0.069(12) 0.005(11) 0.022(9) -0.037(10)
C24 0.051(10) 0.071(13) 0.050(13) -0.004(11) 0.025(8) -0.020(9)
C25 0.104(16) 0.114(16) 0.113(16) 0.002(12) -0.036(13) 0.010(15)
C26 0.079(17) 0.193(28) 0.486(56) -0.059(30) -0.127(27) -0.019(17)
C27 0.059(16) 0.130(21) 0.237(28) -0.008(18) -0.002(16) 0.003(14)
C28 0.071(17) 0.182(28) 0.387(48) -0.025(28) -0.032(22) 0.014(18)
C29 0.093(18) 0.106(18) 0.218(26) -0.040(17) -0.033(16) -0.019(14)
C30 0.118(22) 0.155(26) 0.430(54) 0.021(29) -0.052(25) -0.049(20)
C31 0.119(19) 0.068(14) 0.159(20) 0.036(13) -0.017(15) -0.017(13)
C32 0.076(17) 0.119(19) 0.364(42) -0.009(21) 0.038(20) -0.033(14)
C33 0.083(13) 0.058(12) 0.058(14) -0.014(10) 0.001(11) -0.008(10)
C34 0.097(14) 0.108(15) 0.055(11) 0.033(13) -0.046(11) -0.018(13)
C35 0.089(14) 0.075(14) 0.089(18) 0.015(11) -0.012(11) 0.014(11)
C36 0.093(14) 0.110(16) 0.081(16) -0.012(13) -0.011(13) 0.024(12)
C37 0.094(14) 0.122(17) 0.074(14) 0.007(14) -0.009(12) 0.003(14)
C38 0.048(10) 0.023(8) 0.059(12) -0.004(8) 0.005(8) 0.004(7)
C39 0.078(11) 0.050(10) 0.043(10) 0.005(9) -0.006(9) -0.005(9)
C40 0.109(14) 0.060(11) 0.062(11) 0.015(9) -0.004(10) -0.027(10)
C41 0.086(13) 0.101(14) 0.088(13) 0.024(11) -0.035(11) -0.018(11)
C42 0.134(16) 0.047(10) 0.095(15) 0.008(10) -0.027(13) -0.012(10)
C43 0.114(15) 0.070(12) 0.095(15) 0.006(11) -0.005(12) 0.010(11)
C44 0.115(15) 0.053(10) 0.079(13) 0.016(9) -0.044(12) -0.006(10)
C45 0.095(14) 0.104(14) 0.061(12) 0.002(11) -0.002(11) 0.019(11)
C46 0.117(15) 0.051(12) 0.091(14) -0.031(11) -0.051(11) -0.010(10)
C47 0.042(9) 0.064(14) 0.064(13) 0.004(10) -0.006(8) 0.000(8)
C48 0.130(16) 0.054(12) 0.074(12) 0.001(11) -0.001(11) -0.049(11)
C49 0.103(16) 0.057(14) 0.134(20) 0.000(14) 0.004(14) -0.019(11)
C50 0.100(16) 0.094(19) 0.105(18) 0.050(14) -0.002(13) -0.026(13)
C51 0.085(13) 0.083(14) 0.073(13) 0.012(13) -0.003(9) -0.032(11)
C52 0.083(12) 0.052(12) 0.041(11) 0.008(10) 0.006(9) 0.000(9)
C53 0.091(15) 0.104(15) 0.122(17) 0.024(13) -0.014(13) -0.049(13)
C54 0.116(18) 0.263(30) 0.167(23) -0.080(21) 0.112(17) -0.100(20)
C55 0.087(15) 0.148(19) 0.073(13) 0.015(12) -0.023(12) 0.018(14)
C56 0.104(19) 0.315(39) 0.177(26) 0.028(24) 0.035(16) -0.104(23)
C57 0.185(26) 0.083(17) 0.167(24) -0.040(16) 0.003(19) -0.023(18)
C58 0.146(23) 0.149(23) 0.212(29) -0.004(19) 0.056(21) -0.048(19)
C59 0.087(14) 0.106(17) 0.051(13) -0.024(13) 0.009(11) -0.022(13)
C59 0.157(26) 0.155(24) 0.160(24) 0.003(18) -0.019(20) -0.066(20)
C60 0.134(18) 0.076(15) 0.104(16) -0.006(14) -0.034(15) 0.001(13)
C60 0.201(34) 0.274(43) 0.393(57) -0.117(39) 0.065(33) -0.136(32)
C61 0.109(15) 0.071(15) 0.083(15) 0.015(11) -0.027(12) 0.019(11)
C62 0.094(14) 0.080(14) 0.088(16) 0.017(13) 0.004(12) -0.002(12)
C63 0.108(14) 0.046(12) 0.059(11) -0.005(10) -0.011(10) -0.019(10)
C64 0.079(12) 0.042(12) 0.064(13) -0.009(10) 0.009(10) -0.028(10)
C65 0.091(13) 0.037(11) 0.103(14) -0.026(11) -0.028(11) -0.002(10)
C66 0.183(24) 0.103(17) 0.120(20) 0.000(15) -0.078(20) 0.033(16)
C67 0.307(43) 0.180(28) 0.179(30) 0.004(25) -0.157(33) 0.018(27)
C68 0.377(42) 0.190(34) 0.332(58) 0.030(36) -0.308(46) 0.048(29)
C69 0.281(37) 0.100(19) 0.277(38) -0.044(20) 0.217(27) -0.055(21)
C70 0.291(38) 0.172(27) 0.187(29) 0.056(24) 0.071(28) -0.143(26)
C71 0.220(26) 0.062(14) 0.142(21) -0.021(14) 0.049(21) -0.062(16)
C72 0.082(12) 0.087(14) 0.059(12) -0.014(11) 0.006(9) -0.024(11)
C73 0.044(10) 0.042(12) 0.093(15) 0.001(11) 0.011(9) -0.010(9)
C74 0.093(13) 0.065(13) 0.081(13) 0.005(12) -0.006(10) -0.021(11)
C75 0.142(17) 0.051(11) 0.060(13) -0.011(11) -0.026(12) -0.015(12)
C76 0.161(21) 0.104(18) 0.088(19) -0.004(13) -0.027(16) -0.063(15)
C77 0.113(15) 0.122(17) 0.045(11) 0.013(13) 0.011(10) -0.037(14)
C78 0.100(13) 0.024(10) 0.070(12) -0.003(10) 0.003(11) -0.011(10)
C79 0.113(19) 0.109(19) 0.184(25) -0.015(16) -0.036(17) 0.011(16)
C80 0.134(21) 0.153(22) 0.193(26) 0.019(18) -0.063(19) -0.018(17)
C81 0.164(23) 0.148(22) 0.124(19) -0.068(16) -0.036(18) 0.001(18)
C82 0.186(30) 0.208(33) 0.369(51) -0.094(32) -0.066(30) 0.106(26)

loop_
_atom_site_label
_atom_site_type_symbol
_atom_site_fract_x
_atom_site_fract_y
_atom_site_fract_z
_atom_site_U_iso_or_equiv
_atom_site_thermal_displace_type
_atom_site_occupancy
_atom_site_calc_flag
_atom_site_refinement_flags
_atom_site_disorder_group
B1 B 0.0861(29) 0.2340(10) 0.9976(5) 0.064(5) Uani 1 d . .
B2 B 0.3926(26) 0.4039(10) 0.6733(5) 0.057(5) Uani 1 d . .
B3 B 0.4785(28) 0.0939(13) 0.8263(6) 0.077(6) Uani 1 d . .
B4 B 0.3205(27) 0.2680(10) 0.5028(7) 0.075(6) Uani 1 d . .
B5 B 0.2950(31) 0.0805(11) 0.3424(6) 0.078(6) Uani 1 d . .
B6 B 0.2837(28) 0.5804(11) 0.8435(7) 0.076(6) Uani 1 d . .
N1 N 0.2093(16) 0.2084(9) 0.9533(4) 0.076(4) Uani 1 d . .
N2 N 0.3927(14) 0.4255(7) 0.7236(4) 0.067(3) Uani 1 d . .
N3 N 0.5377(15) 0.0756(7) 0.7761(4) 0.065(3) Uani 1 d . .
N4 N 0.3734(14) 0.2899(7) 0.5473(4) 0.068(4) Uani 1 d . .
N5 N 0.3086(18) 0.1067(8) 0.3908(4) 0.085(4) Uani 1 d . .
N6 N 0.1936(16) 0.6083(8) 0.8904(4) 0.082(4) Uani 1 d . .
O1 O 0.0680(14) 0.1642(7) 1.0204(3) 0.094(4) Uani 1 d . .
O2 O 0.1548(12) 0.2775(5) 1.0236(3) 0.072(3) Uani 1 d . .
O3 O -0.0657(14) 0.2772(6) 0.9891(3) 0.074(3) Uani 1 d . .
O4 O 0.4442(14) 0.4664(6) 0.6476(3) 0.090(4) Uani 1 d . .
O5 O 0.2402(13) 0.3958(5) 0.6666(3) 0.073(3) Uani 1 d . .
O6 O 0.5077(15) 0.3372(6) 0.6643(3) 0.079(3) Uani 1 d . .
O7 O 0.5562(14) 0.0338(7) 0.8533(3) 0.089(3) Uani 1 d . .
O8 O 0.3039(13) 0.1041(6) 0.8350(3) 0.077(3) Uani 1 d . .
O9 O 0.5083(13) 0.1630(6) 0.8368(4) 0.085(3) Uani 1 d . .
O10 O 0.2532(13) 0.3360(6) 0.4796(3) 0.089(4) Uani 1 d . .
O11 O 0.2005(14) 0.2235(5) 0.5108(3) 0.077(3) Uani 1 d . .
O12 O 0.4560(12) 0.2232(5) 0.4772(3) 0.066(3) Uani 1 d . .
O13 O 0.1610(15) 0.1364(7) 0.3249(4) 0.101(4) Uani 1 d . .
O14 O 0.4456(16) 0.0670(6) 0.3174(4) 0.098(4) Uani 1 d . .
O15 O 0.2492(16) 0.0093(6) 0.3469(4) 0.095(4) Uani 1 d . .
O16 O 0.3801(14) 0.6350(7) 0.8254(3) 0.098(4) Uani 1 d . .
O17 O 0.1706(15) 0.5682(6) 0.8171(4) 0.093(4) Uani 1 d . .
O18 O 0.3934(15) 0.5104(6) 0.8467(3) 0.088(3) Uani 1 d . .
C1 C -0.1800(28) 0.2460(12) 0.9707(6) 0.122(8) Uani 1 d . .
H1A H -0.2197(28) 0.2116(12) 0.9912(6) 0.146 Uiso 1 calc R .
H1B H -0.1270(28) 0.2192(12) 0.9442(6) 0.146 Uiso 1 calc R .
C2 C -0.3179(30) 0.3050(18) 0.9605(9) 0.216(15) Uani 1 d . .
H2A H -0.3947(30) 0.2838(18) 0.9480(9) 0.324 Uiso 1 calc R .
H2B H -0.2781(30) 0.3387(18) 0.9399(9) 0.324 Uiso 1 calc R .
H2C H -0.3708(30) 0.3310(18) 0.9868(9) 0.324 Uiso 1 calc R .
C3 C 0.3046(20) 0.2470(10) 1.0383(6) 0.091(5) Uani 1 d . .
H3A H 0.3906(20) 0.2366(10) 1.0137(6) 0.109 Uiso 1 calc R .
H3B H 0.2997(20) 0.2011(10) 1.0537(6) 0.109 Uiso 1 calc R .
C4 C 0.3388(25) 0.3005(12) 1.0679(8) 0.166(11) Uani 1 d . .
H4A H 0.4416(25) 0.2807(12) 1.0784(8) 0.249 Uiso 1 calc R .
H4B H 0.2534(25) 0.3102(12) 1.0923(8) 0.249 Uiso 1 calc R .
H4C H 0.3437(25) 0.3457(12) 1.0524(8) 0.249 Uiso 1 calc R .
C5 C 0.1487(21) 0.0967(13) 1.0090(6) 0.079(5) Uani 1 d . .
C6 C 0.1258(21) 0.0362(12) 1.0349(5) 0.079(5) Uani 1 d . .
H6A H 0.0516(21) 0.0432(12) 1.0604(5) 0.095 Uiso 1 calc R .
C7 C 0.2110(25) -0.0325(11) 1.0231(7) 0.086(5) Uani 1 d . .
H7A H 0.1960(25) -0.0719(11) 1.0413(7) 0.104 Uiso 1 calc R .
C8 C 0.3200(25) -0.0465(11) 0.9849(8) 0.098(6) Uani 1 d . .
H8A H 0.3748(25) -0.0945(11) 0.9773(8) 0.117 Uiso 1 calc R .
C9 C 0.3455(20) 0.0108(12) 0.9589(6) 0.082(5) Uani 1 d . .
H9A H 0.4202(20) 0.0026(12) 0.9335(6) 0.099 Uiso 1 calc R .
C10 C 0.2597(19) 0.0817(9) 0.9703(5) 0.061(4) Uani 1 d . .
C11 C 0.2882(21) 0.1401(11) 0.9434(5) 0.086(5) Uani 1 d . .
H11A H 0.3635(21) 0.1308(11) 0.9181(5) 0.103 Uiso 1 calc R .
C12 C 0.2410(19) 0.2710(8) 0.9236(5) 0.075(5) Uani 1 d . .
H12A H 0.2096(19) 0.3169(8) 0.9400(5) 0.090 Uiso 1 calc R .
H12B H 0.3569(19) 0.2626(8) 0.9131(5) 0.090 Uiso 1 calc R .
C13 C 0.1460(21) 0.2775(8) 0.8851(5) 0.086(5) Uani 1 d . .
H13A H 0.0300(21) 0.2925(8) 0.8954(5) 0.103 Uiso 1 calc R .
H13B H 0.1661(21) 0.2297(8) 0.8711(5) 0.103 Uiso 1 calc R .
C14 C 0.1956(23) 0.3352(9) 0.8509(6) 0.094(6) Uani 1 d . .
H14A H 0.1569(23) 0.3845(9) 0.8631(6) 0.113 Uiso 1 calc R .
H14B H 0.3139(23) 0.3257(9) 0.8447(6) 0.113 Uiso 1 calc R .
C15 C 0.1271(23) 0.3317(9) 0.8101(6) 0.104(6) Uani 1 d . .
H15A H 0.0090(23) 0.3403(9) 0.8165(6) 0.125 Uiso 1 calc R .
H15B H 0.1674(23) 0.2826(9) 0.7977(6) 0.125 Uiso 1 calc R .
C16 C 0.1718(21) 0.3891(9) 0.7761(5) 0.092(6) Uani 1 d . .
H16A H 0.1067(21) 0.3911(9) 0.7523(5) 0.111 Uiso 1 calc R .
H16B H 0.1436(21) 0.4374(9) 0.7898(5) 0.111 Uiso 1 calc R .
C17 C 0.3476(18) 0.3725(8) 0.7578(6) 0.080(5) Uani 1 d . .
H17A H 0.3765(18) 0.3233(8) 0.7453(6) 0.096 Uiso 1 calc R .
H17B H 0.4120(18) 0.3724(8) 0.7815(6) 0.096 Uiso 1 calc R .
C18 C 0.4331(17) 0.4833(10) 0.7368(5) 0.071(5) Uani 1 d . .
H18A H 0.4303(17) 0.4912(10) 0.7665(5) 0.085 Uiso 1 calc R .
C19 C 0.4830(17) 0.5359(8) 0.7051(6) 0.058(4) Uani 1 d . .
C20 C 0.5219(23) 0.5980(9) 0.7206(5) 0.094(6) Uani 1 d . .
H20A H 0.5135(23) 0.6056(9) 0.7506(5) 0.113 Uiso 1 calc R .
C21 C 0.5726(23) 0.6483(10) 0.6918(8) 0.101(6) Uani 1 d . .
H21A H 0.6055(23) 0.6889(10) 0.7013(8) 0.122 Uiso 1 calc R .
C22 C 0.5727(22) 0.6359(10) 0.6482(7) 0.096(6) Uani 1 d . .
H22A H 0.6016(22) 0.6706(10) 0.6281(7) 0.115 Uiso 1 calc R .
C23 C 0.5330(18) 0.5758(10) 0.6327(5) 0.074(5) Uani 1 d . .
H23A H 0.5379(18) 0.5693(10) 0.6027(5) 0.089 Uiso 1 calc R .
C24 C 0.4843(16) 0.5233(9) 0.6623(6) 0.059(4) Uani 1 d . .
C25 C 0.1084(25) 0.4614(10) 0.6683(6) 0.114(7) Uani 1 d . .
H25A H 0.0762(25) 0.4778(10) 0.6984(6) 0.137 Uiso 1 calc R .
H25B H 0.1470(25) 0.5005(10) 0.6517(6) 0.137 Uiso 1 calc R .
C26 C -0.0259(26) 0.4484(14) 0.6516(12) 0.245(19) Uani 1 d . .
H26A H -0.1102(26) 0.4929(14) 0.6532(12) 0.367 Uiso 1 calc R .
H26B H -0.0659(26) 0.4103(14) 0.6684(12) 0.367 Uiso 1 calc R .
H26C H 0.0050(26) 0.4329(14) 0.6216(12) 0.367 Uiso 1 calc R .
C27 C 0.6738(26) 0.3340(13) 0.6662(8) 0.147(9) Uani 1 d . .
H27A H 0.7148(26) 0.3600(13) 0.6410(8) 0.176 Uiso 1 calc R .
H27B H 0.6817(26) 0.3608(13) 0.6920(8) 0.176 Uiso 1 calc R .
C28 C 0.7719(27) 0.2678(16) 0.6673(11) 0.220(15) Uani 1 d . .
H28A H 0.8813(27) 0.2729(16) 0.6689(11) 0.330 Uiso 1 calc R .
H28B H 0.7704(27) 0.2411(16) 0.6412(11) 0.330 Uiso 1 calc R .
H28C H 0.7354(27) 0.2414(16) 0.6925(11) 0.330 Uiso 1 calc R .
C29 C 0.6773(26) 0.1643(12) 0.8353(8) 0.138(8) Uani 1 d . .
H29A H 0.7169(26) 0.1410(12) 0.8615(8) 0.165 Uiso 1 calc R .
H29B H 0.7391(26) 0.1355(12) 0.8103(8) 0.165 Uiso 1 calc R .
C30 C 0.7065(29) 0.2349(15) 0.8321(11) 0.230(16) Uani 1 d . .
H30A H 0.8215(29) 0.2320(15) 0.8312(11) 0.346 Uiso 1 calc R .
H30B H 0.6479(29) 0.2636(15) 0.8570(11) 0.346 Uiso 1 calc R .
H30C H 0.6703(29) 0.2580(15) 0.8058(11) 0.346 Uiso 1 calc R .
C31 C 0.2389(26) 0.0403(10) 0.8332(7) 0.117(7) Uani 1 d . .
H31A H 0.2511(26) 0.0246(10) 0.8030(7) 0.140 Uiso 1 calc R .
H31B H 0.3007(26) 0.0006(10) 0.8494(7) 0.140 Uiso 1 calc R .
C32 C 0.0729(26) 0.0534(12) 0.8507(10) 0.191(14) Uani 1 d . .
H32A H 0.0340(26) 0.0091(12) 0.8488(10) 0.287 Uiso 1 calc R .
H32B H 0.0109(26) 0.0920(12) 0.8344(10) 0.287 Uiso 1 calc R .
H32C H 0.0604(26) 0.0681(12) 0.8808(10) 0.287 Uiso 1 calc R .
C33 C 0.6705(20) -0.0278(9) 0.8385(6) 0.068(4) Uani 1 d . .
C34 C 0.7422(23) -0.0786(11) 0.8674(5) 0.084(5) Uani 1 d . .
H34A H 0.7085(23) -0.0723(11) 0.8973(5) 0.101 Uiso 1 calc R .
C35 C 0.8606(23) -0.1372(10) 0.8528(7) 0.090(6) Uani 1 d . .
H35A H 0.9066(23) -0.1721(10) 0.8724(7) 0.108 Uiso 1 calc R .
C36 C 0.9136(21) -0.1453(10) 0.8084(7) 0.102(6) Uani 1 d . .
H36A H 0.9982(21) -0.1850(10) 0.7984(7) 0.122 Uiso 1 calc R .
C37 C 0.8426(22) -0.0954(11) 0.7785(6) 0.101(6) Uani 1 d . .
H37A H 0.8767(22) -0.1021(11) 0.7486(6) 0.122 Uiso 1 calc R .
C38 C 0.7205(16) -0.0354(7) 0.7937(5) 0.047(4) Uani 1 d . .
C39 C 0.6496(19) 0.0186(9) 0.7638(4) 0.058(4) Uani 1 d . .
H39A H 0.6865(19) 0.0121(9) 0.7341(4) 0.070 Uiso 1 calc R .
C40 C 0.4773(20) 0.1292(8) 0.7425(5) 0.077(5) Uani 1 d . .
H40A H 0.5654(20) 0.1300(8) 0.7190(5) 0.092 Uiso 1 calc R .
H40B H 0.4423(20) 0.1781(8) 0.7553(5) 0.092 Uiso 1 calc R .
C41 C 0.3353(20) 0.1095(9) 0.7239(5) 0.091(5) Uani 1 d . .
H41A H 0.2479(20) 0.1076(9) 0.7474(5) 0.109 Uiso 1 calc R .
H41B H 0.3708(20) 0.0610(9) 0.7104(5) 0.109 Uiso 1 calc R .
C42 C 0.2710(23) 0.1671(8) 0.6895(6) 0.093(5) Uani 1 d . .
H42A H 0.1672(23) 0.1590(8) 0.6832(6) 0.111 Uiso 1 calc R .
H42B H 0.2497(23) 0.2158(8) 0.7024(6) 0.111 Uiso 1 calc R .
C43 C 0.3783(22) 0.1671(9) 0.6478(6) 0.098(6) Uani 1 d . .
H43A H 0.4013(22) 0.1182(9) 0.6349(6) 0.118 Uiso 1 calc R .
H43B H 0.4812(22) 0.1764(9) 0.6539(6) 0.118 Uiso 1 calc R .
C44 C 0.3107(21) 0.2232(8) 0.6143(5) 0.082(5) Uani 1 d . .
H44A H 0.2182(21) 0.2094(8) 0.6041(5) 0.098 Uiso 1 calc R .
H44B H 0.2720(21) 0.2712(8) 0.6281(5) 0.098 Uiso 1 calc R .
C45 C 0.4346(21) 0.2283(9) 0.5762(5) 0.094(6) Uani 1 d . .
H45A H 0.5332(21) 0.2356(9) 0.5865(5) 0.113 Uiso 1 calc R .
H45B H 0.4623(21) 0.1824(9) 0.5599(5) 0.113 Uiso 1 calc R .
C46 C 0.3729(20) 0.3578(10) 0.5567(5) 0.084(5) Uani 1 d . .
H46A H 0.4162(20) 0.3666(10) 0.5817(5) 0.100 Uiso 1 calc R .
C47 C 0.3104(16) 0.4179(9) 0.5309(6) 0.059(4) Uani 1 d . .
C48 C 0.3134(21) 0.4898(10) 0.5415(5) 0.083(5) Uani 1 d . .
H48A H 0.3504(21) 0.4990(10) 0.5674(5) 0.099 Uiso 1 calc R .
C49 C 0.2623(23) 0.5473(10) 0.5139(8) 0.100(6) Uani 1 d . .
H49A H 0.2721(23) 0.5946(10) 0.5203(8) 0.120 Uiso 1 calc R .
C50 C 0.1972(23) 0.5357(12) 0.4773(8) 0.101(6) Uani 1 d . .
H50A H 0.1530(23) 0.5752(12) 0.4602(8) 0.121 Uiso 1 calc R .
C51 C 0.1979(19) 0.4651(12) 0.4663(5) 0.079(5) Uani 1 d . .
H51A H 0.1601(19) 0.4568(12) 0.4403(5) 0.095 Uiso 1 calc R .
C52 C 0.2541(19) 0.4040(9) 0.4929(5) 0.063(4) Uani 1 d . .
C53 C 0.5959(22) 0.2501(10) 0.4606(6) 0.101(6) Uani 1 d . .
H53A H 0.6500(22) 0.2600(10) 0.4848(6) 0.122 Uiso 1 calc R .
H53B H 0.5619(22) 0.2962(10) 0.4453(6) 0.122 Uiso 1 calc R .
C54 C 0.7140(25) 0.1965(14) 0.4300(7) 0.183(12) Uani 1 d . .
H54A H 0.8067(25) 0.2168(14) 0.4195(7) 0.275 Uiso 1 calc R .
H54B H 0.6617(25) 0.1873(14) 0.4057(7) 0.275 Uiso 1 calc R .
H54C H 0.7496(25) 0.1511(14) 0.4451(7) 0.275 Uiso 1 calc R .
C55 C 0.0372(24) 0.2561(11) 0.5296(6) 0.109(7) Uani 1 d . .
H55A H -0.0180(24) 0.2903(11) 0.5091(6) 0.131 Uiso 1 calc R .
H55B H 0.0375(24) 0.2826(11) 0.5561(6) 0.131 Uiso 1 calc R .
C56 C -0.0469(26) 0.1932(17) 0.5394(8) 0.195(13) Uani 1 d . .
H56A H -0.1579(26) 0.2122(17) 0.5522(8) 0.293 Uiso 1 calc R .
H56B H 0.0093(26) 0.1598(17) 0.5596(8) 0.293 Uiso 1 calc R .
H56C H -0.0457(26) 0.1674(17) 0.5128(8) 0.293 Uiso 1 calc R .
C57 C 0.5093(33) 0.1316(12) 0.3041(8) 0.148(9) Uani 1 d . .
H57A H 0.4404(33) 0.1614(12) 0.2845(8) 0.178 Uiso 1 calc R .
H57B H 0.5067(33) 0.1612(12) 0.3296(8) 0.178 Uiso 1 calc R .
C58 C 0.6708(30) 0.1114(13) 0.2828(9) 0.174(11) Uani 1 d . .
H58A H 0.7096(30) 0.1550(13) 0.2742(9) 0.261 Uiso 1 calc R .
H58B H 0.6734(30) 0.0825(13) 0.2573(9) 0.261 Uiso 1 calc R .
H58C H 0.7396(30) 0.0828(13) 0.3024(9) 0.261 Uiso 1 calc R .
C59 C 0.0893(23) 0.2015(12) 0.3435(6) 0.083(5) Uani 1 d . .
C59 C 0.0922(34) 0.0059(14) 0.3690(8) 0.152(9) Uani 1 d . .
H59A H 0.1021(34) -0.0052(14) 0.3995(8) 0.183 Uiso 1 calc R .
H59B H 0.0201(34) 0.0544(14) 0.3677(8) 0.183 Uiso 1 calc R .
C60 C -0.0170(27) 0.2483(12) 0.3196(7) 0.107(6) Uani 1 d . .
H60A H -0.0385(27) 0.2332(12) 0.2929(7) 0.128 Uiso 1 calc R .
C60 C 0.0216(39) -0.0436(19) 0.3532(13) 0.283(22) Uani 1 d . .
H60B H -0.0829(39) -0.0420(19) 0.3702(13) 0.425 Uiso 1 calc R .
H60C H 0.0900(39) -0.0922(19) 0.3550(13) 0.425 Uiso 1 calc R .
H60D H 0.0072(39) -0.0323(19) 0.3232(13) 0.425 Uiso 1 calc R .
C61 C -0.0899(21) 0.3170(11) 0.3355(7) 0.093(6) Uani 1 d . .
H61A H -0.1632(21) 0.3490(11) 0.3199(7) 0.111 Uiso 1 calc R .
C62 C -0.0540(23) 0.3398(10) 0.3760(7) 0.092(6) Uani 1 d . .
H62A H -0.1056(23) 0.3863(10) 0.3872(7) 0.111 Uiso 1 calc R .
C63 C 0.0538(21) 0.2945(9) 0.3977(5) 0.071(4) Uani 1 d . .
H63A H 0.0805(21) 0.3105(9) 0.4235(5) 0.085 Uiso 1 calc R .
C64 C 0.1271(19) 0.2230(8) 0.3822(6) 0.061(4) Uani 1 d . .
C65 C 0.2404(20) 0.1712(9) 0.4053(6) 0.077(5) Uani 1 d . .
H65A H 0.2644(20) 0.1854(9) 0.4319(6) 0.093 Uiso 1 calc R .
C66 C 0.4273(29) 0.0580(12) 0.4164(8) 0.140(9) Uani 1 d . .
H66A H 0.4811(29) 0.0146(12) 0.3990(8) 0.168 Uiso 1 calc R .
H66B H 0.5104(29) 0.0840(12) 0.4214(8) 0.168 Uiso 1 calc R .
C67 C 0.3598(41) 0.0351(17) 0.4567(10) 0.222(17) Uani 1 d . .
H67A H 0.2802(41) 0.0070(17) 0.4518(10) 0.266 Uiso 1 calc R .
H67B H 0.3026(41) 0.0782(17) 0.4739(10) 0.266 Uiso 1 calc R .
C68 C 0.4893(56) -0.0132(20) 0.4831(13) 0.294(23) Uani 1 d . .
H68A H 0.4571(56) -0.0595(20) 0.4902(13) 0.441 Uiso 1 calc R .
H68B H 0.5930(56) -0.0247(20) 0.4642(13) 0.441 Uiso 1 calc R .
C69 C 0.0492(38) 0.4870(13) 0.9852(10) 0.240(17) Uani 1 d . .
H69B H -0.0063(38) 0.4645(13) 0.9656(10) 0.360 Uiso 1 calc R .
H69C H 0.1278(38) 0.4474(13) 0.9968(10) 0.360 Uiso 1 calc R .
C70 C 0.1484(39) 0.5381(15) 0.9566(10) 0.213(16) Uani 1 d . .
H70A H 0.1399(39) 0.5825(15) 0.9733(10) 0.255 Uiso 1 calc R .
H70B H 0.2627(39) 0.5126(15) 0.9524(10) 0.255 Uiso 1 calc R .
C71 C 0.1017(31) 0.5588(11) 0.9160(8) 0.143(9) Uani 1 d . .
H71A H -0.0133(31) 0.5833(11) 0.9200(8) 0.171 Uiso 1 calc R .
H71B H 0.1132(31) 0.5145(11) 0.8989(8) 0.171 Uiso 1 calc R .
C72 C 0.1860(19) 0.6740(11) 0.9048(5) 0.077(5) Uani 1 d . .
H72A H 0.1234(19) 0.6884(11) 0.9316(5) 0.092 Uiso 1 calc R .
C73 C 0.2677(17) 0.7247(9) 0.8820(6) 0.062(4) Uani 1 d . .
C74 C 0.2543(20) 0.7935(11) 0.8980(5) 0.080(5) Uani 1 d . .
H74A H 0.1880(20) 0.8081(11) 0.9242(5) 0.096 Uiso 1 calc R .
C75 C 0.3379(25) 0.8420(9) 0.8757(7) 0.084(5) Uani 1 d . .
H75A H 0.3293(25) 0.8891(9) 0.8865(7) 0.101 Uiso 1 calc R .
C76 C 0.4340(27) 0.8182(13) 0.8372(7) 0.111(7) Uani 1 d . .
H76A H 0.4942(27) 0.8494(13) 0.8222(7) 0.134 Uiso 1 calc R .
C77 C 0.4442(21) 0.7517(13) 0.8206(5) 0.094(6) Uani 1 d . .
H77A H 0.5073(21) 0.7384(13) 0.7937(5) 0.113 Uiso 1 calc R .
C78 C 0.3604(22) 0.7012(8) 0.8432(6) 0.067(4) Uani 1 d . .
C79 C 0.0590(28) 0.6307(12) 0.8044(8) 0.139(8) Uani 1 d . .
H79A H 0.0088(28) 0.6604(12) 0.8301(8) 0.167 Uiso 1 calc R .
H79B H 0.1174(28) 0.6603(12) 0.7847(8) 0.167 Uiso 1 calc R .
C80 C -0.0636(28) 0.6121(12) 0.7837(8) 0.159(10) Uani 1 d . .
H80A H -0.1372(28) 0.6563(12) 0.7758(8) 0.238 Uiso 1 calc R .
H80B H -0.1228(28) 0.5834(12) 0.8033(8) 0.238 Uiso 1 calc R .
H80C H -0.0147(28) 0.5838(12) 0.7578(8) 0.238 Uiso 1 calc R .
C81 C 0.5363(31) 0.5060(13) 0.8676(7) 0.148(9) Uani 1 d . .
H81A H 0.5693(31) 0.5526(13) 0.8635(7) 0.177 Uiso 1 calc R .
H81B H 0.5076(31) 0.4996(13) 0.8988(7) 0.177 Uiso 1 calc R .
C82 C 0.6661(36) 0.4511(17) 0.8533(12) 0.274(20) Uani 1 d . .
H82A H 0.7555(36) 0.4526(17) 0.8691(12) 0.410 Uiso 1 calc R .
H82B H 0.6984(36) 0.4575(17) 0.8226(12) 0.410 Uiso 1 calc R .
H82C H 0.6366(36) 0.4044(17) 0.8580(12) 0.410 Uiso 1 calc R .

loop_
_atom_type_symbol
_atom_type_description
_atom_type_scat_dispersion_real
_atom_type_scat_dispersion_imag
_atom_type_scat_source
C C 0.0033 0.0016 'International Tables Vol C Tables 4.2.6.8 and 6.1.1.4'
H H 0.0000 0.0000 'International Tables Vol C Tables 4.2.6.8 and 6.1.1.4'
B B 0.0013 0.0007 'International Tables Vol C Tables 4.2.6.8 and 6.1.1.4'
N N 0.0061 0.0033 'International Tables Vol C Tables 4.2.6.8 and 6.1.1.4'
O O 0.0106 0.0060 'International Tables Vol C Tables 4.2.6.8 and 6.1.1.4'

loop_
_geom_angle_atom_site_label_1
_geom_angle_atom_site_label_2
_geom_angle_atom_site_label_3
_geom_angle
_geom_angle_site_symmetry_1
_geom_angle_site_symmetry_3
_geom_angle_publ_flag
O3 B1 O2 107.0(14) . . ?
O3 B1 O1 111.6(15) . . ?
O2 B1 O1 110.8(14) . . ?
O3 B1 N1 112.4(13) . . ?
O2 B1 N1 110.0(15) . . ?
O1 B1 N1 105.0(13) . . ?
O5 B2 O6 109.8(14) . . ?
O5 B2 O4 113.1(13) . . ?
O6 B2 O4 111.2(15) . . ?
O5 B2 N2 110.6(14) . . ?
O6 B2 N2 107.9(12) . . ?
O4 B2 N2 104.0(12) . . ?
O9 B3 O8 104.3(15) . . ?
O9 B3 O7 112.5(16) . . ?
O8 B3 O7 109.6(15) . . ?
O9 B3 N3 110.3(15) . . ?
O8 B3 N3 109.9(15) . . ?
O7 B3 N3 110.1(14) . . ?
O12 B4 O11 105.2(14) . . ?
O12 B4 O10 111.7(15) . . ?
O11 B4 O10 109.9(14) . . ?
O12 B4 N4 109.9(14) . . ?
O11 B4 N4 111.4(14) . . ?
O10 B4 N4 108.7(14) . . ?
O14 B5 O15 105.6(15) . . ?
O14 B5 O13 116.5(16) . . ?
O15 B5 O13 109.4(17) . . ?
O14 B5 N5 110.3(17) . . ?
O15 B5 N5 107.2(14) . . ?
O13 B5 N5 107.5(14) . . ?
O17 B6 O18 105.3(14) . . ?
O17 B6 O16 114.4(17) . . ?
O18 B6 O16 108.6(16) . . ?
O17 B6 N6 110.2(16) . . ?
O18 B6 N6 110.5(16) . . ?
O16 B6 N6 108.0(13) . . ?
C11 N1 C12 119.9(13) . . ?
C11 N1 B1 125.5(13) . . ?
C12 N1 B1 114.5(13) . . ?
C18 N2 C17 117.2(13) . . ?
C18 N2 B2 125.9(13) . . ?
C17 N2 B2 116.9(13) . . ?
C39 N3 C40 118.4(12) . . ?
C39 N3 B3 121.5(13) . . ?
C40 N3 B3 119.8(14) . . ?
C46 N4 C45 121.3(13) . . ?
C46 N4 B4 122.4(13) . . ?
C45 N4 B4 116.2(13) . . ?
C65 N5 C66 118.5(15) . . ?
C65 N5 B5 122.7(15) . . ?
C66 N5 B5 118.0(16) . . ?
C72 N6 C71 120.0(14) . . ?
C72 N6 B6 122.7(14) . . ?
C71 N6 B6 117.0(15) . . ?
C5 O1 B1 127.0(13) . . ?
C3 O2 B1 119.3(14) . . ?
B1 O3 C1 121.5(15) . . ?
C24 O4 B2 127.9(12) . . ?
B2 O5 C25 118.1(13) . . ?
C27 O6 B2 119.7(14) . . ?
C33 O7 B3 126.1(13) . . ?
C31 O8 B3 117.0(14) . . ?
B3 O9 C29 115.0(14) . . ?
C52 O10 B4 123.8(13) . . ?
C55 O11 B4 120.0(14) . . ?
B4 O12 C53 121.7(13) . . ?
C59 O13 B5 124.5(14) . . ?
B5 O14 C57 115.8(15) . . ?
C59 O15 B5 119.2(16) . . ?
C78 O16 B6 122.5(13) . . ?
B6 O17 C79 116.8(15) . . ?
B6 O18 C81 119.1(15) . . ?
O3 C1 C2 109.7(19) . . ?
O2 C3 C4 108.0(14) . . ?
O1 C5 C6 121.0(16) . . ?
O1 C5 C10 122.3(17) . . ?
C6 C5 C10 116.7(18) . . ?
C7 C6 C5 120.3(17) . . ?
C6 C7 C8 122.4(17) . . ?
C9 C8 C7 119.1(18) . . ?
C8 C9 C10 119.5(17) . . ?
C9 C10 C11 118.8(18) . . ?
C9 C10 C5 122.0(16) . . ?
C11 C10 C5 119.2(17) . . ?
N1 C11 C10 120.5(15) . . ?
C13 C12 N1 111.1(12) . . ?
C12 C13 C14 111.5(14) . . ?
C15 C14 C13 111.4(14) . . ?
C14 C15 C16 112.4(15) . . ?
C17 C16 C15 113.4(14) . . ?
C16 C17 N2 114.5(12) . . ?
N2 C18 C19 120.0(14) . . ?
C24 C19 C20 123.2(15) . . ?
C24 C19 C18 118.6(14) . . ?
C20 C19 C18 118.2(16) . . ?
C21 C20 C19 119.9(15) . . ?
C22 C21 C20 116.9(16) . . ?
C23 C22 C21 123.6(16) . . ?
C22 C23 C24 119.5(16) . . ?
O4 C24 C19 123.6(14) . . ?
O4 C24 C23 119.6(16) . . ?
C19 C24 C23 116.8(16) . . ?
C26 C25 O5 111.9(18) . . ?
C28 C27 O6 117.3(21) . . ?
C30 C29 O9 113.6(18) . . ?
C32 C31 O8 112.2(17) . . ?
O7 C33 C34 120.7(17) . . ?
O7 C33 C38 118.4(14) . . ?
C34 C33 C38 120.8(15) . . ?
C35 C34 C33 120.4(16) . . ?
C34 C35 C36 119.7(16) . . ?
C35 C36 C37 121.0(17) . . ?
C38 C37 C36 119.0(16) . . ?
C37 C38 C33 119.0(14) . . ?
C37 C38 C39 120.4(15) . . ?
C33 C38 C39 120.7(13) . . ?
N3 C39 C38 123.0(13) . . ?
N3 C40 C41 111.4(12) . . ?
C40 C41 C42 110.7(13) . . ?
C43 C42 C41 116.4(15) . . ?
C42 C43 C44 115.3(14) . . ?
C45 C44 C43 112.2(14) . . ?
N4 C45 C44 111.1(12) . . ?
N4 C46 C47 123.0(14) . . ?
C52 C47 C48 120.0(15) . . ?
C52 C47 C46 118.1(15) . . ?
C48 C47 C46 121.7(17) . . ?
C49 C48 C47 120.6(17) . . ?
C50 C49 C48 120.5(17) . . ?
C49 C50 C51 118.9(18) . . ?
C50 C51 C52 122.2(17) . . ?
O10 C52 C47 123.6(14) . . ?
O10 C52 C51 118.9(16) . . ?
C47 C52 C51 117.5(16) . . ?
O12 C53 C54 112.2(14) . . ?
O11 C55 C56 106.0(17) . . ?
C58 C57 O14 111.2(18) . . ?
O13 C59 C64 122.7(19) . . ?
O13 C59 C60 115.3(17) . . ?
C64 C59 C60 121.8(19) . . ?
C60 C59 O15 115.6(25) . . ?
C61 C60 C59 119.0(19) . . ?
C60 C61 C62 119.9(16) . . ?
C63 C62 C61 120.0(16) . . ?
C62 C63 C64 120.7(16) . . ?
C59 C64 C63 118.6(17) . . ?
C59 C64 C65 118.6(16) . . ?
C63 C64 C65 122.8(17) . . ?
N5 C65 C64 122.5(15) . . ?
C67 C66 N5 115.1(22) . . ?
C66 C67 C68 113.3(34) . . ?
C68 C68 C67 116.7(43) 2_656 . ?
C69 C69 C70 119.3(30) 2_567 . ?
C71 C70 C69 116.8(30) . . ?
C70 C71 N6 115.7(21) . . ?
N6 C72 C73 123.3(15) . . ?
C78 C73 C74 121.8(15) . . ?
C78 C73 C72 116.7(16) . . ?
C74 C73 C72 121.5(18) . . ?
C73 C74 C75 120.9(16) . . ?
C76 C75 C74 117.6(16) . . ?
C77 C76 C75 122.1(19) . . ?
C76 C77 C78 120.9(17) . . ?
O16 C78 C73 125.6(16) . . ?
O16 C78 C77 117.7(18) . . ?
C73 C78 C77 116.7(15) . . ?
C80 C79 O17 112.3(19) . . ?
C82 C81 O18 115.5(21) . . ?

loop_
_geom_bond_atom_site_label_1
_geom_bond_atom_site_label_2
_geom_bond_distance
_geom_bond_site_symmetry_2
_geom_bond_publ_flag
B1 O3 1.41(2) . ?
B1 O2 1.42(2) . ?
B1 O1 1.49(2) . ?
B1 N1 1.62(2) . ?
B2 O5 1.38(2) . ?
B2 O6 1.40(2) . ?
B2 O4 1.50(2) . ?
B2 N2 1.61(2) . ?
B3 O9 1.42(2) . ?
B3 O8 1.44(2) . ?
B3 O7 1.46(2) . ?
B3 N3 1.58(2) . ?
B4 O12 1.41(2) . ?
B4 O11 1.44(2) . ?
B4 O10 1.47(2) . ?
B4 N4 1.59(2) . ?
B5 O14 1.37(2) . ?
B5 O15 1.46(2) . ?
B5 O13 1.50(2) . ?
B5 N5 1.61(2) . ?
B6 O17 1.40(2) . ?
B6 O18 1.43(2) . ?
B6 O16 1.49(2) . ?
B6 N6 1.58(2) . ?
N1 C11 1.32(2) . ?
N1 C12 1.51(2) . ?
N2 C18 1.29(2) . ?
N2 C17 1.49(2) . ?
N3 C39 1.28(2) . ?
N3 C40 1.48(2) . ?
N4 C46 1.30(2) . ?
N4 C45 1.47(2) . ?
N5 C65 1.27(2) . ?
N5 C66 1.49(2) . ?
N6 C72 1.30(2) . ?
N6 C71 1.48(2) . ?
O1 C5 1.32(2) . ?
O2 C3 1.40(2) . ?
O3 C1 1.42(2) . ?
O4 C24 1.29(2) . ?
O5 C25 1.45(2) . ?
O6 C27 1.40(2) . ?
O7 C33 1.37(2) . ?
O8 C31 1.42(2) . ?
O9 C29 1.43(2) . ?
O10 C52 1.34(2) . ?
O11 C55 1.43(2) . ?
O12 C53 1.42(2) . ?
O13 C59 1.33(2) . ?
O14 C57 1.45(2) . ?
O15 C59 1.42(2) . ?
O16 C78 1.33(2) . ?
O17 C79 1.40(2) . ?
O18 C81 1.43(2) . ?
C1 C2 1.47(3) . ?
C3 C4 1.47(2) . ?
C5 C6 1.39(2) . ?
C5 C10 1.41(2) . ?
C6 C7 1.35(2) . ?
C7 C8 1.39(2) . ?
C8 C9 1.35(2) . ?
C9 C10 1.38(2) . ?
C10 C11 1.39(2) . ?
C12 C13 1.51(2) . ?
C13 C14 1.57(2) . ?
C14 C15 1.46(2) . ?
C15 C16 1.55(2) . ?
C16 C17 1.49(2) . ?
C18 C19 1.45(2) . ?
C19 C24 1.35(2) . ?
C19 C20 1.39(2) . ?
C20 C21 1.37(2) . ?
C21 C22 1.37(2) . ?
C22 C23 1.35(2) . ?
C23 C24 1.41(2) . ?
C25 C26 1.38(2) . ?
C27 C28 1.32(3) . ?
C29 C30 1.39(3) . ?
C31 C32 1.41(2) . ?
C33 C34 1.38(2) . ?
C33 C38 1.39(2) . ?
C34 C35 1.35(2) . ?
C35 C36 1.38(2) . ?
C36 C37 1.39(2) . ?
C37 C38 1.38(2) . ?
C38 C39 1.43(2) . ?
C40 C41 1.52(2) . ?
C41 C42 1.55(2) . ?
C42 C43 1.47(2) . ?
C43 C44 1.52(2) . ?
C44 C45 1.48(2) . ?
C46 C47 1.40(2) . ?
C47 C52 1.38(2) . ?
C47 C48 1.39(2) . ?
C48 C49 1.37(2) . ?
C49 C50 1.37(2) . ?
C50 C51 1.36(2) . ?
C51 C52 1.41(2) . ?
C53 C54 1.49(2) . ?
C55 C56 1.51(3) . ?
C57 C58 1.41(2) . ?
C59 C64 1.37(2) . ?
C59 C60 1.38(2) . ?
C59 C60 1.34(3) . ?
C60 C61 1.36(2) . ?
C61 C62 1.42(2) . ?
C62 C63 1.33(2) . ?
C63 C64 1.40(2) . ?
C64 C65 1.44(2) . ?
C66 C67 1.39(3) . ?
C67 C68 1.56(3) . ?
C68 C68 1.22(5) 2_656 ?
C69 C69 1.18(3) 2_567 ?
C69 C70 1.58(3) . ?
C70 C71 1.38(3) . ?
C72 C73 1.41(2) . ?
C73 C78 1.36(2) . ?
C73 C74 1.36(2) . ?
C74 C75 1.38(2) . ?
C75 C76 1.37(2) . ?
C76 C77 1.33(2) . ?
C77 C78 1.41(2) . ?
C79 C80 1.40(2) . ?
C81 C82 1.35(3) . ?
